data_7108633
loop_
_publ_author_name
'Min Yang'
'Jie Tang'
'Renhua Fan'

_publ_section_title
;
 Accessing N-heteroarylated indoles and benzimidazoles from 2-alkynyl
 cyclohexadienimines and cyclohexadienones through metal-catalyzed tandem
 reactions
;
_journal_name_full Chem.Commun.
_journal_page_first 11775
_journal_paper_doi 10.1039/c2cc36113b
_journal_volume 48
_journal_year 2012
_chemical_formula_sum 'C35 H27 N3 O2 S'
_chemical_formula_weight 553.66
_chemical_name_systematic
;
?
;
_space_group_IT_number 2
_symmetry_cell_setting triclinic
_symmetry_space_group_name_Hall '-P 1'
_symmetry_space_group_name_H-M 'P -1'
_atom_sites_solution_hydrogens geom
_atom_sites_solution_primary direct
_atom_sites_solution_secondary difmap
_audit_creation_method SHELXL-97
_cell_angle_alpha 66.162(6)
_cell_angle_beta 86.923(7)
_cell_angle_gamma 77.351(6)
_cell_formula_units_Z 2
_cell_length_a 9.853(5)
_cell_length_b 11.525(6)
_cell_length_c 14.101(7)
_cell_measurement_reflns_used 781
_cell_measurement_temperature 293(2)
_cell_measurement_theta_max 26.145
_cell_measurement_theta_min 2.569
_cell_volume 1428.0(13)
_computing_cell_refinement 'Bruker SMART'
_computing_data_collection 'Bruker SMART'
_computing_data_reduction 'Bruker SHELXTL'
_computing_molecular_graphics 'Bruker SHELXTL'
_computing_publication_material 'Bruker SHELXTL'
_computing_structure_refinement 'SHELXL-97 (Sheldrick, 1997)'
_computing_structure_solution 'SHELXS-97 (Sheldrick, 1990)'
_diffrn_ambient_temperature 293(2)
_diffrn_measured_fraction_theta_full 0.978
_diffrn_measured_fraction_theta_max 0.978
_diffrn_measurement_device_type 'CCD area detector'
_diffrn_measurement_method 'phi and omega scans'
_diffrn_radiation_monochromator graphite
_diffrn_radiation_source 'fine-focus sealed tube'
_diffrn_radiation_type MoK\a
_diffrn_radiation_wavelength 0.71073
_diffrn_reflns_av_R_equivalents 0.0465
_diffrn_reflns_av_sigmaI/netI 0.0492
_diffrn_reflns_limit_h_max 11
_diffrn_reflns_limit_h_min -11
_diffrn_reflns_limit_k_max 13
_diffrn_reflns_limit_k_min -13
_diffrn_reflns_limit_l_max 10
_diffrn_reflns_limit_l_min -16
_diffrn_reflns_number 5914
_diffrn_reflns_theta_full 25.01
_diffrn_reflns_theta_max 25.01
_diffrn_reflns_theta_min 1.58
_exptl_absorpt_coefficient_mu 0.151
_exptl_absorpt_correction_T_max 0.9705
_exptl_absorpt_correction_T_min 0.9633
_exptl_absorpt_correction_type multi-scan
_exptl_absorpt_process_details sadabs
_exptl_crystal_colour red
_exptl_crystal_density_diffrn 1.288
_exptl_crystal_density_method 'not measured'
_exptl_crystal_description block
_exptl_crystal_F_000 580
_exptl_crystal_size_max 0.25
_exptl_crystal_size_mid 0.20
_exptl_crystal_size_min 0.20
_refine_diff_density_max 0.376
_refine_diff_density_min -0.513
_refine_diff_density_rms 0.088
_refine_ls_extinction_method none
_refine_ls_goodness_of_fit_ref 1.012
_refine_ls_hydrogen_treatment constr
_refine_ls_matrix_type full
_refine_ls_number_parameters 371
_refine_ls_number_reflns 4920
_refine_ls_number_restraints 0
_refine_ls_restrained_S_all 1.012
_refine_ls_R_factor_all 0.0796
_refine_ls_R_factor_gt 0.0604
_refine_ls_shift/su_max 0.000
_refine_ls_shift/su_mean 0.000
_refine_ls_structure_factor_coef Fsqd
_refine_ls_weighting_details 'calc w=1/[\s^2^(Fo^2^)+(0.1139P)^2^+0.0000P] where P=(Fo^2^+2Fc^2^)/3'
_refine_ls_weighting_scheme calc
_refine_ls_wR_factor_gt 0.1524
_refine_ls_wR_factor_ref 0.1671
_reflns_number_gt 3704
_reflns_number_total 4920
_reflns_threshold_expression >2sigma(I)
_cod_data_source_file c2cc36113b.txt
_cod_data_source_block a20529a
_cod_original_cell_volume 1428.0(12)
_cod_original_sg_symbol_H-M P-1
_cod_database_code 7108633

loop_
_symmetry_equiv_pos_as_xyz
'x, y, z'
'-x, -y, -z'

loop_
_atom_site_label
_atom_site_type_symbol
_atom_site_fract_x
_atom_site_fract_y
_atom_site_fract_z
_atom_site_U_iso_or_equiv
_atom_site_adp_type
_atom_site_occupancy
_atom_site_symmetry_multiplicity
_atom_site_calc_flag
_atom_site_refinement_flags
S1 S 0.83821(6) 0.26135(6) 0.13614(5) 0.0351(2) Uani 1 1 d .
O1 O 0.91507(18) 0.13368(17) 0.15657(14) 0.0480(5) Uani 1 1 d .
O2 O 0.85899(19) 0.36571(18) 0.04232(13) 0.0476(5) Uani 1 1 d .
N1 N 0.87450(19) 0.30117(18) 0.23434(14) 0.0318(5) Uani 1 1 d .
N2 N 0.6618(2) 0.60367(18) 0.37402(15) 0.0345(5) Uani 1 1 d .
N3 N 0.4948(2) 0.6891(2) 0.45742(16) 0.0414(5) Uani 1 1 d .
C1 C 0.4488(3) 0.7113(3) 0.1907(2) 0.0616(9) Uani 1 1 d .
H1 H 0.5254 0.6488 0.1887 0.074 Uiso 1 1 calc R
C2 C 0.3527(4) 0.7706(4) 0.1090(3) 0.0827(12) Uani 1 1 d .
H2 H 0.3661 0.7489 0.0519 0.099 Uiso 1 1 calc R
C3 C 0.2371(4) 0.8612(4) 0.1105(3) 0.0847(12) Uani 1 1 d .
H3 H 0.1725 0.9010 0.0549 0.102 Uiso 1 1 calc R
C4 C 0.2182(4) 0.8925(4) 0.1951(3) 0.0771(11) Uani 1 1 d .
H4 H 0.1399 0.9534 0.1970 0.092 Uiso 1 1 calc R
C5 C 0.3150(3) 0.8339(3) 0.2780(2) 0.0562(8) Uani 1 1 d .
H5 H 0.3005 0.8553 0.3353 0.067 Uiso 1 1 calc R
C6 C 0.4335(3) 0.7434(2) 0.2760(2) 0.0406(6) Uani 1 1 d .
C7 C 0.5290(3) 0.6810(2) 0.36839(19) 0.0360(6) Uani 1 1 d .
C8 C 0.6074(3) 0.6138(2) 0.52584(19) 0.0386(6) Uani 1 1 d .
C9 C 0.6280(3) 0.5898(3) 0.6298(2) 0.0492(7) Uani 1 1 d .
H9 H 0.5604 0.6259 0.6646 0.059 Uiso 1 1 calc R
C10 C 0.7513(3) 0.5111(3) 0.6789(2) 0.0566(8) Uani 1 1 d .
H10 H 0.7672 0.4947 0.7480 0.068 Uiso 1 1 calc R
C11 C 0.8537(3) 0.4548(3) 0.6287(2) 0.0512(7) Uani 1 1 d .
H11 H 0.9353 0.4008 0.6652 0.061 Uiso 1 1 calc R
C12 C 0.8354(3) 0.4784(2) 0.5254(2) 0.0433(6) Uani 1 1 d .
H12 H 0.9030 0.4419 0.4909 0.052 Uiso 1 1 calc R
C13 C 0.7116(3) 0.5589(2) 0.47607(18) 0.0350(6) Uani 1 1 d .
C14 C 0.7437(2) 0.5827(2) 0.29294(18) 0.0333(5) Uani 1 1 d .
C15 C 0.7931(3) 0.6834(2) 0.2159(2) 0.0413(6) Uani 1 1 d .
C16 C 0.8706(3) 0.6568(2) 0.1375(2) 0.0450(7) Uani 1 1 d .
H16 H 0.9029 0.7240 0.0852 0.054 Uiso 1 1 calc R
C17 C 0.9008(3) 0.5359(2) 0.1347(2) 0.0417(6) Uani 1 1 d .
H17 H 0.9519 0.5210 0.0817 0.050 Uiso 1 1 calc R
C18 C 0.8522(2) 0.4366(2) 0.21396(18) 0.0315(5) Uani 1 1 d .
C19 C 0.7772(2) 0.4573(2) 0.29419(17) 0.0302(5) Uani 1 1 d .
C20 C 0.7653(4) 0.8183(3) 0.2142(3) 0.0595(8) Uani 1 1 d .
H20A H 0.6764 0.8663 0.1804 0.089 Uiso 1 1 calc R
H20B H 0.8367 0.8618 0.1772 0.089 Uiso 1 1 calc R
H20C H 0.7653 0.8125 0.2841 0.089 Uiso 1 1 calc R
C21 C 0.7536(2) 0.3343(2) 0.36773(18) 0.0317(5) Uani 1 1 d .
H21 H 0.7059 0.3207 0.4287 0.038 Uiso 1 1 calc R
C22 C 0.8128(2) 0.2413(2) 0.33288(17) 0.0306(5) Uani 1 1 d .
C23 C 0.8246(2) 0.1002(2) 0.38669(18) 0.0344(6) Uani 1 1 d .
C24 C 0.7167(3) 0.0541(3) 0.4493(2) 0.0507(7) Uani 1 1 d .
H24 H 0.6375 0.1123 0.4541 0.061 Uiso 1 1 calc R
C25 C 0.7279(4) -0.0784(3) 0.5040(3) 0.0678(9) Uani 1 1 d .
H25 H 0.6564 -0.1087 0.5460 0.081 Uiso 1 1 calc R
C26 C 0.8452(4) -0.1661(3) 0.4966(3) 0.0636(9) Uani 1 1 d .
H26 H 0.8513 -0.2550 0.5321 0.076 Uiso 1 1 calc R
C27 C 0.9523(3) -0.1210(3) 0.4365(2) 0.0520(7) Uani 1 1 d .
H27 H 1.0314 -0.1797 0.4323 0.062 Uiso 1 1 calc R
C28 C 0.9431(3) 0.0114(2) 0.38214(19) 0.0409(6) Uani 1 1 d .
H28 H 1.0166 0.0410 0.3424 0.049 Uiso 1 1 calc R
C29 C 0.6598(2) 0.2598(2) 0.14782(18) 0.0336(6) Uani 1 1 d .
C30 C 0.5619(3) 0.3755(3) 0.11831(19) 0.0413(6) Uani 1 1 d .
H30 H 0.5897 0.4544 0.0930 0.050 Uiso 1 1 calc R
C31 C 0.4221(3) 0.3722(3) 0.1270(2) 0.0503(7) Uani 1 1 d .
H31 H 0.3560 0.4499 0.1063 0.060 Uiso 1 1 calc R
C32 C 0.3784(3) 0.2561(3) 0.1658(2) 0.0554(8) Uani 1 1 d .
C33 C 0.4785(3) 0.1418(3) 0.1969(3) 0.0672(9) Uani 1 1 d .
H33 H 0.4510 0.0628 0.2243 0.081 Uiso 1 1 calc R
C34 C 0.6193(3) 0.1427(3) 0.1879(2) 0.0540(8) Uani 1 1 d .
H34 H 0.6855 0.0651 0.2088 0.065 Uiso 1 1 calc R
C35 C 0.2245(3) 0.2558(4) 0.1747(3) 0.0897(12) Uani 1 1 d .
H35D H 0.2125 0.1678 0.2029 0.135 Uiso 1 1 calc R
H35A H 0.1790 0.3020 0.1073 0.135 Uiso 1 1 calc R
H35B H 0.1846 0.2973 0.2197 0.135 Uiso 1 1 calc R

loop_
_atom_site_aniso_label
_atom_site_aniso_U_11
_atom_site_aniso_U_22
_atom_site_aniso_U_33
_atom_site_aniso_U_23
_atom_site_aniso_U_13
_atom_site_aniso_U_12
S1 0.0321(4) 0.0435(4) 0.0319(4) -0.0211(3) 0.0105(2) -0.0031(3)
O1 0.0397(10) 0.0541(11) 0.0541(12) -0.0351(10) 0.0054(8) 0.0075(9)
O2 0.0533(12) 0.0636(12) 0.0291(10) -0.0204(9) 0.0183(8) -0.0193(9)
N1 0.0313(11) 0.0358(10) 0.0277(11) -0.0150(9) 0.0127(8) -0.0045(8)
N2 0.0366(11) 0.0381(11) 0.0304(11) -0.0180(9) 0.0123(9) -0.0054(9)
N3 0.0385(12) 0.0504(13) 0.0377(13) -0.0239(10) 0.0134(10) -0.0051(10)
C1 0.0539(19) 0.080(2) 0.0488(18) -0.0345(17) -0.0010(15) 0.0065(16)
C2 0.078(3) 0.113(3) 0.051(2) -0.038(2) -0.0083(18) 0.005(2)
C3 0.074(3) 0.098(3) 0.061(2) -0.021(2) -0.0180(19) 0.006(2)
C4 0.053(2) 0.080(2) 0.081(3) -0.031(2) -0.0113(18) 0.0178(18)
C5 0.0455(17) 0.0619(18) 0.0573(19) -0.0275(15) 0.0050(14) 0.0021(14)
C6 0.0396(14) 0.0415(14) 0.0387(15) -0.0157(12) 0.0077(11) -0.0069(11)
C7 0.0359(13) 0.0360(13) 0.0379(15) -0.0195(11) 0.0118(11) -0.0045(11)
C8 0.0386(14) 0.0473(14) 0.0340(14) -0.0207(12) 0.0133(11) -0.0119(12)
C9 0.0526(17) 0.0674(18) 0.0351(15) -0.0275(14) 0.0184(13) -0.0185(15)
C10 0.065(2) 0.078(2) 0.0321(15) -0.0231(15) 0.0085(14) -0.0244(17)
C11 0.0483(17) 0.0587(17) 0.0404(16) -0.0132(14) -0.0017(13) -0.0120(14)
C12 0.0389(15) 0.0456(14) 0.0444(16) -0.0194(13) 0.0095(12) -0.0065(12)
C13 0.0391(13) 0.0369(13) 0.0305(13) -0.0150(11) 0.0115(10) -0.0108(11)
C14 0.0337(13) 0.0379(13) 0.0290(13) -0.0166(11) 0.0111(10) -0.0053(10)
C15 0.0457(15) 0.0396(14) 0.0380(15) -0.0166(12) 0.0134(12) -0.0088(12)
C16 0.0564(17) 0.0370(13) 0.0366(15) -0.0096(11) 0.0220(12) -0.0154(12)
C17 0.0451(15) 0.0478(15) 0.0329(14) -0.0179(12) 0.0203(11) -0.0127(12)
C18 0.0313(12) 0.0371(12) 0.0258(12) -0.0154(10) 0.0105(10) -0.0033(10)
C19 0.0254(12) 0.0358(12) 0.0277(13) -0.0136(10) 0.0087(9) -0.0036(10)
C20 0.076(2) 0.0411(15) 0.063(2) -0.0230(14) 0.0278(16) -0.0194(15)
C21 0.0288(12) 0.0384(13) 0.0260(12) -0.0139(10) 0.0115(9) -0.0042(10)
C22 0.0273(12) 0.0363(12) 0.0260(12) -0.0116(10) 0.0086(9) -0.0062(10)
C23 0.0367(13) 0.0374(13) 0.0289(13) -0.0140(11) 0.0053(10) -0.0071(11)
C24 0.0463(16) 0.0452(15) 0.0551(18) -0.0142(14) 0.0157(13) -0.0138(13)
C25 0.072(2) 0.0537(19) 0.067(2) -0.0093(16) 0.0197(17) -0.0276(17)
C26 0.083(2) 0.0365(15) 0.064(2) -0.0107(14) 0.0039(18) -0.0150(16)
C27 0.0604(19) 0.0402(15) 0.0497(18) -0.0175(13) -0.0022(14) 0.0006(13)
C28 0.0412(14) 0.0424(14) 0.0370(15) -0.0166(12) 0.0037(11) -0.0044(11)
C29 0.0309(13) 0.0410(13) 0.0291(13) -0.0167(11) 0.0038(10) -0.0035(10)
C30 0.0410(15) 0.0442(14) 0.0326(14) -0.0134(12) 0.0084(11) -0.0031(12)
C31 0.0378(15) 0.0605(18) 0.0405(16) -0.0169(14) 0.0050(12) 0.0061(13)
C32 0.0360(15) 0.079(2) 0.0533(18) -0.0294(16) 0.0054(13) -0.0114(15)
C33 0.0516(19) 0.0578(19) 0.092(3) -0.0244(18) 0.0058(17) -0.0233(16)
C34 0.0436(16) 0.0449(16) 0.073(2) -0.0250(15) -0.0007(14) -0.0050(13)
C35 0.0412(19) 0.122(3) 0.106(3) -0.044(3) 0.0086(19) -0.023(2)

loop_
_atom_type_symbol
_atom_type_description
_atom_type_scat_dispersion_real
_atom_type_scat_dispersion_imag
_atom_type_scat_source
C C 0.0033 0.0016 'International Tables Vol C Tables 4.2.6.8 and 6.1.1.4'
H H 0.0000 0.0000 'International Tables Vol C Tables 4.2.6.8 and 6.1.1.4'
N N 0.0061 0.0033 'International Tables Vol C Tables 4.2.6.8 and 6.1.1.4'
O O 0.0106 0.0060 'International Tables Vol C Tables 4.2.6.8 and 6.1.1.4'
S S 0.1246 0.1234 'International Tables Vol C Tables 4.2.6.8 and 6.1.1.4'

loop_
_geom_angle_atom_site_label_1
_geom_angle_atom_site_label_2
_geom_angle_atom_site_label_3
_geom_angle
O1 S1 O2 119.18(12)
O1 S1 N1 108.17(10)
O2 S1 N1 106.15(11)
O1 S1 C29 109.02(12)
O2 S1 C29 109.74(11)
N1 S1 C29 103.40(10)
C18 N1 C22 105.86(17)
C18 N1 S1 117.77(14)
C22 N1 S1 117.27(16)
C13 N2 C7 106.11(19)
C13 N2 C14 123.8(2)
C7 N2 C14 129.7(2)
C7 N3 C8 105.8(2)
C2 C1 C6 121.0(3)
C2 C1 H1 119.5
C6 C1 H1 119.5
C3 C2 C1 121.0(3)
C3 C2 H2 119.5
C1 C2 H2 119.5
C2 C3 C4 119.1(3)
C2 C3 H3 120.5
C4 C3 H3 120.5
C3 C4 C5 120.6(3)
C3 C4 H4 119.7
C5 C4 H4 119.7
C4 C5 C6 120.4(3)
C4 C5 H5 119.8
C6 C5 H5 119.8
C1 C6 C5 117.9(2)
C1 C6 C7 124.3(2)
C5 C6 C7 117.6(2)
N3 C7 N2 112.1(2)
N3 C7 C6 122.6(2)
N2 C7 C6 125.2(2)
N3 C8 C13 110.3(2)
N3 C8 C9 130.2(2)
C13 C8 C9 119.5(2)
C10 C9 C8 117.7(3)
C10 C9 H9 121.2
C8 C9 H9 121.2
C9 C10 C11 122.2(3)
C9 C10 H10 118.9
C11 C10 H10 118.9
C12 C11 C10 120.9(3)
C12 C11 H11 119.6
C10 C11 H11 119.6
C13 C12 C11 116.6(2)
C13 C12 H12 121.7
C11 C12 H12 121.7
C12 C13 N2 131.2(2)
C12 C13 C8 123.1(2)
N2 C13 C8 105.7(2)
C15 C14 C19 120.2(2)
C15 C14 N2 121.0(2)
C19 C14 N2 118.8(2)
C14 C15 C16 118.1(2)
C14 C15 C20 122.1(2)
C16 C15 C20 119.9(2)
C17 C16 C15 122.9(2)
C17 C16 H16 118.5
C15 C16 H16 118.5
C16 C17 C18 117.6(2)
C16 C17 H17 121.2
C18 C17 H17 121.2
C19 C18 C17 121.7(2)
C19 C18 N1 108.4(2)
C17 C18 N1 129.8(2)
C18 C19 C14 119.4(2)
C18 C19 C21 108.1(2)
C14 C19 C21 132.5(2)
C15 C20 H20A 109.5
C15 C20 H20B 109.5
H20A C20 H20B 109.5
C15 C20 H20C 109.5
H20A C20 H20C 109.5
H20B C20 H20C 109.5
C22 C21 C19 108.4(2)
C22 C21 H21 125.8
C19 C21 H21 125.8
C21 C22 N1 109.2(2)
C21 C22 C23 127.5(2)
N1 C22 C23 123.2(2)
C28 C23 C24 119.0(2)
C28 C23 C22 122.0(2)
C24 C23 C22 118.9(2)
C25 C24 C23 119.9(3)
C25 C24 H24 120.0
C23 C24 H24 120.0
C24 C25 C26 120.4(3)
C24 C25 H25 119.8
C26 C25 H25 119.8
C27 C26 C25 119.7(3)
C27 C26 H26 120.1
C25 C26 H26 120.1
C26 C27 C28 120.4(3)
C26 C27 H27 119.8
C28 C27 H27 119.8
C27 C28 C23 120.4(3)
C27 C28 H28 119.8
C23 C28 H28 119.8
C34 C29 C30 120.6(2)
C34 C29 S1 119.43(19)
C30 C29 S1 119.9(2)
C29 C30 C31 119.1(3)
C29 C30 H30 120.5
C31 C30 H30 120.5
C32 C31 C30 121.5(2)
C32 C31 H31 119.2
C30 C31 H31 119.2
C31 C32 C33 118.2(3)
C31 C32 C35 120.3(3)
C33 C32 C35 121.5(3)
C32 C33 C34 121.3(3)
C32 C33 H33 119.4
C34 C33 H33 119.4
C29 C34 C33 119.3(3)
C29 C34 H34 120.4
C33 C34 H34 120.4
C32 C35 H35D 109.5
C32 C35 H35A 109.5
H35D C35 H35A 109.5
C32 C35 H35B 109.5
H35D C35 H35B 109.5
H35A C35 H35B 109.5

loop_
_geom_bond_atom_site_label_1
_geom_bond_atom_site_label_2
_geom_bond_distance
S1 O1 1.4192(18)
S1 O2 1.4252(19)
S1 N1 1.701(2)
S1 C29 1.760(3)
N1 C18 1.435(3)
N1 C22 1.447(3)
N2 C13 1.394(3)
N2 C7 1.399(3)
N2 C14 1.434(3)
N3 C7 1.317(3)
N3 C8 1.390(3)
C1 C2 1.375(4)
C1 C6 1.386(4)
C1 H1 0.9300
C2 C3 1.372(5)
C2 H2 0.9300
C3 C4 1.372(5)
C3 H3 0.9300
C4 C5 1.390(4)
C4 H4 0.9300
C5 C6 1.393(4)
C5 H5 0.9300
C6 C7 1.476(4)
C8 C13 1.395(3)
C8 C9 1.395(4)
C9 C10 1.370(4)
C9 H9 0.9300
C10 C11 1.395(4)
C10 H10 0.9300
C11 C12 1.384(4)
C11 H11 0.9300
C12 C13 1.380(3)
C12 H12 0.9300
C14 C15 1.391(3)
C14 C19 1.403(3)
C15 C16 1.408(4)
C15 C20 1.508(4)
C16 C17 1.377(4)
C16 H16 0.9300
C17 C18 1.392(3)
C17 H17 0.9300
C18 C19 1.390(3)
C19 C21 1.438(3)
C20 H20A 0.9600
C20 H20B 0.9600
C20 H20C 0.9600
C21 C22 1.361(3)
C21 H21 0.9300
C22 C23 1.471(3)
C23 C28 1.391(3)
C23 C24 1.400(4)
C24 C25 1.386(4)
C24 H24 0.9300
C25 C26 1.390(4)
C25 H25 0.9300
C26 C27 1.374(4)
C26 H26 0.9300
C27 C28 1.388(4)
C27 H27 0.9300
C28 H28 0.9300
C29 C34 1.376(4)
C29 C30 1.383(3)
C30 C31 1.384(4)
C30 H30 0.9300
C31 C32 1.382(4)
C31 H31 0.9300
C32 C33 1.383(4)
C32 C35 1.515(4)
C33 C34 1.388(4)
C33 H33 0.9300
C34 H34 0.9300
C35 H35D 0.9600
C35 H35A 0.9600
C35 H35B 0.9600
